data_7705930
loop_
_publ_author_name
'Zhang, Dan'
'Zhao, Jie'
'Cao, Liping'
'Yang, Dong'
'Chen, Bozhong'
'Yu, Le'
'Yang, Xiao-Juan'
'Wu, Biao'

_publ_section_title
;
 Stepwise enhancement of fluorescence induced by anion coordination and
 non-covalent interactions.
;
_journal_issue 1
_journal_name_full 'Dalton transactions (Cambridge, England : 2003)'
_journal_page_first 76
_journal_page_last 80
_journal_paper_doi 10.1039/d0dt03788e
_journal_volume 50
_journal_year 2021
_chemical_formula_moiety 'O4 S, C2 H6 O S, C58 H48 N8 O4, C3 H6 O, C12 H14 N2'
_chemical_formula_sum 'C74 H74 N10 O10 S2'
_chemical_formula_weight 1327.55
_chemical_name_systematic L+SO4+MV
_chemical_properties_physical Air-sensitive
_space_group_crystal_system monoclinic
_space_group_IT_number 14
_space_group_name_Hall '-P 2yn'
_space_group_name_H-M_alt 'P 1 21/n 1'
_atom_sites_solution_hydrogens geom
_audit_creation_date 2019-08-23
_audit_creation_method
;
Olex2 1.2
(compiled 2018.05.29 svn.r3508 for OlexSys, GUI svn.r5506)
;
_audit_update_record
;
2020-08-28 deposited with the CCDC.	2020-12-01 downloaded from the CCDC.
;
_cell_angle_alpha 90
_cell_angle_beta 95.276(5)
_cell_angle_gamma 90
_cell_formula_units_Z 4
_cell_length_a 9.5514(17)
_cell_length_b 29.487(6)
_cell_length_c 25.410(5)
_cell_measurement_reflns_used 9714
_cell_measurement_temperature 150(2)
_cell_measurement_theta_max 25.14
_cell_measurement_theta_min 2.55
_cell_volume 7126(2)
_computing_molecular_graphics 'Olex2 (Dolomanov et al., 2009)'
_computing_publication_material 'Olex2 (Dolomanov et al., 2009)'
_computing_structure_refinement 'XL (Sheldrick, 2008)'
_diffrn_ambient_temperature 149.96
_diffrn_detector_area_resol_mean none
_diffrn_measured_fraction_theta_full 0.999
_diffrn_measured_fraction_theta_max 0.997
_diffrn_measurement_device_type 'Bruker APEX-II CCD'
_diffrn_measurement_method '\f and \w scans'
_diffrn_radiation_type MoK\a
_diffrn_radiation_wavelength 0.71073
_diffrn_reflns_av_R_equivalents 0.0886
_diffrn_reflns_av_unetI/netI 0.0800
_diffrn_reflns_Laue_measured_fraction_full 0.999
_diffrn_reflns_Laue_measured_fraction_max 0.997
_diffrn_reflns_limit_h_max 11
_diffrn_reflns_limit_h_min -11
_diffrn_reflns_limit_k_max 35
_diffrn_reflns_limit_k_min -34
_diffrn_reflns_limit_l_max 30
_diffrn_reflns_limit_l_min -29
_diffrn_reflns_number 79206
_diffrn_reflns_point_group_measured_fraction_full 0.999
_diffrn_reflns_point_group_measured_fraction_max 0.997
_diffrn_reflns_theta_full 25.242
_diffrn_reflns_theta_max 25.415
_diffrn_reflns_theta_min 2.217
_diffrn_standards_number 0
_exptl_absorpt_coefficient_mu 0.139
_exptl_absorpt_correction_T_max 0.7452
_exptl_absorpt_correction_T_min 0.6143
_exptl_absorpt_correction_type multi-scan
_exptl_absorpt_process_details
;
SADABS-2016/2 (Bruker,2016/2) was used for absorption correction.
wR2(int) was 0.1584 before and 0.0683 after correction.
The Ratio of minimum to maximum transmission is 0.8243.
The \l/2 correction factor is Not present.
;
_exptl_crystal_colour red
_exptl_crystal_density_diffrn 1.237
_exptl_crystal_density_meas ?
_exptl_crystal_density_method none
_exptl_crystal_description rodlike
_exptl_crystal_F_000 2800
_exptl_crystal_preparation Luminescent
_exptl_crystal_recrystallization_method 'Vapour deposition'
_exptl_crystal_size_max 0.05
_exptl_crystal_size_mid 0.03
_exptl_crystal_size_min 0.01
_exptl_transmission_factor_max 0.7452
_exptl_transmission_factor_min 0.6143
_refine_diff_density_max 0.803
_refine_diff_density_min -1.058
_refine_diff_density_rms 0.095
_refine_ls_extinction_method none
_refine_ls_goodness_of_fit_ref 1.116
_refine_ls_hydrogen_treatment constr
_refine_ls_matrix_type full
_refine_ls_number_parameters 842
_refine_ls_number_reflns 13116
_refine_ls_number_restraints 4
_refine_ls_restrained_S_all 1.119
_refine_ls_R_factor_all 0.1721
_refine_ls_R_factor_gt 0.1099
_refine_ls_shift/su_max 0.013
_refine_ls_shift/su_mean 0.001
_refine_ls_structure_factor_coef Fsqd
_refine_ls_weighting_details 'w=1/[\s^2^(Fo^2^)+(0.2000P)^2^] where P=(Fo^2^+2Fc^2^)/3'
_refine_ls_weighting_scheme calc
_refine_ls_wR_factor_gt 0.3059
_refine_ls_wR_factor_ref 0.3476
_reflns_Friedel_coverage 0.000
_reflns_number_gt 7096
_reflns_number_total 13116
_reflns_threshold_expression 'I > 2\s(I)'
_cod_data_source_file d0dt03788e2.cif
_cod_data_source_block 1_a
_cod_depositor_comments
;
The following automatic conversions were performed:

data item '_exptl_crystal_density_meas' value 'none' was changed to
'?' -- the value is perceived as not measured.

Automatic conversion script
Id: cif_fix_values 7556 2019-12-06 15:28:31Z antanas 

 Adding full bibliography for 7705928--7705930.cif.
;
_cod_database_code 7705930
_shelx_shelxl_version_number 2014/7
_shelx_space_group_comment
;
The symmetry employed for this shelxl refinement is uniquely defined
by the following loop, which should always be used as a source of
symmetry information in preference to the above space-group names.
They are only intended as comments.
;
_shelx_estimated_absorpt_t_max 0.999
_shelx_estimated_absorpt_t_min 0.993
_olex2_refinement_description
;
1. Fixed Uiso
 At 1.2 times of:
  All C(H) groups, All N(H) groups
 At 1.5 times of:
  All C(H,H,H) groups
2. Restrained distances
 C29-C22 = C29'-C22'
 1.32 with sigma of 0.02
 C29-C30 = C22-C23
 1.54 with sigma of 0.02
3.a Aromatic/amide H refined with riding coordinates:
 N1(H1), N2(H2), N3(H3), N4(H4), N5(H5), N6(H6), N7(H7), N8(H8), C3(H3A),
 C4(H4A), C6(H6A), C7(H7A), C10(H10), C11(H11), C12(H12), C13(H13), C17(H17),
 C18(H18), C20(H20), C21(H21), C24(H24), C25(H25), C26(H26), C27(H27), C28(H28),
  C31(H31), C32(H32), C33(H33), C34(H34), C35(H35), C37(H37), C38(H38),
 C40(H40), C41(H41), C44(H44), C45(H45), C46(H46), C47(H47), C51(H51), C52(H52),
  C54(H54), C55(H55), C58(H58), C59(H59), C61(H61), C62(H62), C64(H64),
 C65(H65), C66(H66), C67(H67)
3.b Idealised Me refined as rotating group:
 C69(H69A,H69B,H69C), C70(H70A,H70B,H70C), C1(H1A,H1B,H1C), C56(H56A,H56B,
 H56C), C71(H71A,H71B,H71C), C73(H73A,H73B,H73C), C57(H57A,H57B,H57C), C68(H68A,
 H68B,H68C)
;
_olex2_submission_special_instructions 'No special instructions were received'
_platon_squeeze_void_probe_radius 1.20

loop_
_space_group_symop_operation_xyz
'x, y, z'
'-x+1/2, y+1/2, -z+1/2'
'-x, -y, -z'
'x-1/2, -y-1/2, z-1/2'

loop_
_atom_site_label
_atom_site_type_symbol
_atom_site_fract_x
_atom_site_fract_y
_atom_site_fract_z
_atom_site_U_iso_or_equiv
_atom_site_adp_type
_atom_site_occupancy
_atom_site_site_symmetry_order
_atom_site_calc_flag
_atom_site_refinement_flags_posn
_atom_site_refinement_flags_adp
_atom_site_refinement_flags_occupancy
_atom_site_disorder_assembly
_atom_site_disorder_group
S1 S 0.32661(13) 0.34549(4) 0.75132(6) 0.0526(4) Uani 1 1 d . . . . .
O5 O 0.4063(4) 0.30605(11) 0.73355(17) 0.0600(11) Uani 1 1 d . . . . .
O6 O 0.4107(4) 0.36726(13) 0.79559(15) 0.0605(10) Uani 1 1 d . . . . .
O7 O 0.3041(4) 0.37771(11) 0.70692(15) 0.0567(10) Uani 1 1 d . . . . .
O8 O 0.1912(4) 0.33012(13) 0.76714(18) 0.0679(12) Uani 1 1 d . . . . .
S2 S 0.3358(5) 0.24390(19) 0.4397(2) 0.209(2) Uani 1 1 d . . . . .
O9 O 0.3521(7) 0.2569(3) 0.4923(3) 0.137(3) Uani 1 1 d . . . . .
C69 C 0.4062(13) 0.2850(4) 0.3996(5) 0.146(4) Uani 1 1 d . . . . .
H69A H 0.3692 0.3149 0.4078 0.219 Uiso 1 1 calc GR . . . .
H69B H 0.3797 0.2778 0.3624 0.219 Uiso 1 1 calc GR . . . .
H69C H 0.5089 0.2851 0.4063 0.219 Uiso 1 1 calc GR . . . .
C70 C 0.1620(11) 0.2482(6) 0.4173(5) 0.234(10) Uani 1 1 d . . . . .
H70A H 0.1349 0.2221 0.3946 0.351 Uiso 1 1 calc GR . . . .
H70B H 0.1465 0.2763 0.3969 0.351 Uiso 1 1 calc GR . . . .
H70C H 0.1050 0.2487 0.4474 0.351 Uiso 1 1 calc GR . . . .
O1 O -0.2626(5) 0.80322(14) 0.13207(18) 0.0780(13) Uani 1 1 d . . . . .
O2 O -0.0508(4) 0.76084(12) 0.38754(16) 0.0620(11) Uani 1 1 d . . . . .
O3 O 0.6504(3) 0.50405(11) 0.74543(14) 0.0485(9) Uani 1 1 d . . . . .
O4 O 0.8955(4) 0.30128(12) 0.79999(17) 0.0618(11) Uani 1 1 d . . . . .
N1 N -0.2209(5) 0.72664(16) 0.1397(2) 0.0626(13) Uani 1 1 d . . . . .
H1 H -0.1909 0.7060 0.1630 0.075 Uiso 1 1 calc R . . . .
N2 N -0.2007(5) 0.77131(15) 0.2127(2) 0.0593(13) Uani 1 1 d . . . . .
H2 H -0.1783 0.7453 0.2282 0.071 Uiso 1 1 calc R . . . .
N3 N -0.2222(5) 0.75658(15) 0.3188(2) 0.0627(14) Uani 1 1 d . . . . .
H3 H -0.2851 0.7387 0.3019 0.075 Uiso 1 1 calc R . . . .
N4 N -0.1782(5) 0.69480(14) 0.3729(2) 0.0619(14) Uani 1 1 d . . . . .
H4 H -0.2496 0.6819 0.3542 0.074 Uiso 1 1 calc R . . . .
N5 N 0.4576(4) 0.46222(13) 0.71561(16) 0.0466(11) Uani 1 1 d . . . . .
H5 H 0.4167 0.4358 0.7191 0.056 Uiso 1 1 calc R . . . .
N6 N 0.6100(4) 0.43484(13) 0.78179(16) 0.0466(10) Uani 1 1 d . . . . .
H6 H 0.5481 0.4127 0.7819 0.056 Uiso 1 1 calc R . . . .
N7 N 0.7086(4) 0.34869(14) 0.80954(18) 0.0524(11) Uani 1 1 d . . . . .
H7 H 0.6163 0.3505 0.8053 0.063 Uiso 1 1 calc R . . . .
N8 N 0.6710(4) 0.27726(14) 0.7766(2) 0.0577(12) Uani 1 1 d . . . . .
H8 H 0.5829 0.2858 0.7776 0.069 Uiso 1 1 calc R . . . .
C1 C -0.3470(10) 0.6525(3) -0.0659(3) 0.102(3) Uani 1 1 d . . . . .
H1A H -0.4010 0.6739 -0.0893 0.153 Uiso 1 1 calc GR . . . .
H1B H -0.4019 0.6248 -0.0626 0.153 Uiso 1 1 calc GR . . . .
H1C H -0.2587 0.6451 -0.0808 0.153 Uiso 1 1 calc GR . . . .
C2 C -0.3159(8) 0.6733(2) -0.0132(3) 0.0780(19) Uani 1 1 d . . . . .
C3 C -0.3140(7) 0.7194(3) -0.0050(3) 0.080(2) Uani 1 1 d . . . . .
H3A H -0.3352 0.7389 -0.0344 0.096 Uiso 1 1 calc R . . . .
C4 C -0.2824(7) 0.7387(2) 0.0446(3) 0.0714(18) Uani 1 1 d . . . . .
H4A H -0.2807 0.7707 0.0485 0.086 Uiso 1 1 calc R . . . .
C5 C -0.2530(6) 0.7109(2) 0.0887(2) 0.0572(15) Uani 1 1 d . . . . .
C6 C -0.2592(8) 0.6647(2) 0.0811(3) 0.080(2) Uani 1 1 d . . . . .
H6A H -0.2444 0.6451 0.1108 0.096 Uiso 1 1 calc R . . . .
C7 C -0.2867(9) 0.6460(2) 0.0308(3) 0.095(3) Uani 1 1 d . . . . .
H7A H -0.2853 0.6140 0.0266 0.114 Uiso 1 1 calc R . . . .
C8 C -0.2294(6) 0.7699(2) 0.1589(2) 0.0597(15) Uani 1 1 d . . . . .
C9 C -0.2026(5) 0.80912(18) 0.2458(3) 0.0559(15) Uani 1 1 d . . . . .
C10 C -0.1927(6) 0.85368(18) 0.2276(3) 0.0610(16) Uani 1 1 d . . . . .
H10 H -0.1875 0.8594 0.1910 0.073 Uiso 1 1 calc R . . . .
C11 C -0.1904(6) 0.8892(2) 0.2626(3) 0.076(2) Uani 1 1 d . . . . .
H11 H -0.1847 0.9193 0.2497 0.091 Uiso 1 1 calc R . . . .
C12 C -0.1960(7) 0.8822(2) 0.3162(3) 0.0697(18) Uani 1 1 d . . . . .
H12 H -0.1935 0.9070 0.3401 0.084 Uiso 1 1 calc R . . . .
C13 C -0.2055(6) 0.8373(2) 0.3340(3) 0.0703(18) Uani 1 1 d . . . . .
H13 H -0.2099 0.8317 0.3707 0.084 Uiso 1 1 calc R . . . .
C14 C -0.2084(6) 0.80155(17) 0.2997(3) 0.0592(16) Uani 1 1 d . . . . .
C15 C -0.1435(6) 0.73950(19) 0.3618(2) 0.0601(16) Uani 1 1 d . . . . .
C16 C -0.1029(5) 0.66994(17) 0.4127(2) 0.0457(12) Uani 1 1 d . . . . .
C17 C -0.0674(7) 0.68759(18) 0.4624(2) 0.0607(16) Uani 1 1 d . . . . .
H17 H -0.0960 0.7174 0.4707 0.073 Uiso 1 1 calc R . . . .
C18 C 0.0098(8) 0.6618(2) 0.5000(2) 0.078(2) Uani 1 1 d . . . . .
H18 H 0.0347 0.6743 0.5340 0.093 Uiso 1 1 calc R . . . .
C19 C 0.0514(7) 0.61855(16) 0.4893(2) 0.0580(16) Uani 1 1 d . . . . .
C20 C 0.0163(5) 0.60087(16) 0.44011(19) 0.0408(11) Uani 1 1 d . . . . .
H20 H 0.0457 0.5711 0.4321 0.049 Uiso 1 1 calc R . . . .
C21 C -0.0609(5) 0.62576(17) 0.4023(2) 0.0463(12) Uani 1 1 d . . . . .
H21 H -0.0863 0.6128 0.3686 0.056 Uiso 1 1 calc R . . . .
C22 C 0.0747(13) 0.5902(4) 0.5385(5) 0.149(4) Uiso 1 1 d D . . . .
C22' C 0.1733(11) 0.5936(3) 0.5196(4) 0.103(3) Uiso 1 1 d D . . . .
C23 C -0.0123(5) 0.58330(16) 0.58311(19) 0.0402(11) Uani 1 1 d D . . . .
C24 C -0.1375(6) 0.56411(19) 0.5646(2) 0.0582(15) Uani 1 1 d . . . . .
H24 H -0.1430 0.5468 0.5330 0.070 Uiso 1 1 calc R . . . .
C25 C -0.2535(6) 0.5694(2) 0.5906(3) 0.078(2) Uani 1 1 d . . . . .
H25 H -0.3388 0.5550 0.5778 0.094 Uiso 1 1 calc R . . . .
C26 C -0.2492(8) 0.5942(2) 0.6332(4) 0.113(3) Uani 1 1 d . . . . .
H26 H -0.3327 0.5990 0.6501 0.135 Uiso 1 1 calc R . . . .
C27 C -0.1252(8) 0.6132(3) 0.6539(3) 0.104(3) Uani 1 1 d . . . . .
H27 H -0.1226 0.6302 0.6857 0.125 Uiso 1 1 calc R . . . .
C28 C -0.0044(5) 0.60798(17) 0.6288(2) 0.0483(13) Uani 1 1 d . . . . .
H28 H 0.0818 0.6211 0.6428 0.058 Uiso 1 1 calc R . . . .
C29 C 0.2170(12) 0.5727(4) 0.5487(5) 0.142(4) Uiso 1 1 d D . . . .
C29' C 0.1379(12) 0.5741(3) 0.5671(4) 0.110(3) Uiso 1 1 d D . . . .
C30 C 0.3213(5) 0.58622(17) 0.5058(2) 0.0448(12) Uani 1 1 d D . . . .
C31 C 0.3962(6) 0.62589(18) 0.5068(2) 0.0549(14) Uani 1 1 d . . . . .
H31 H 0.3625 0.6519 0.5238 0.066 Uiso 1 1 calc R . . . .
C32 C 0.5212(7) 0.6282(2) 0.4831(2) 0.0673(17) Uani 1 1 d . . . . .
H32 H 0.5750 0.6554 0.4853 0.081 Uiso 1 1 calc R . . . .
C33 C 0.5665(6) 0.5921(3) 0.4571(2) 0.0696(18) Uani 1 1 d . . . . .
H33 H 0.6508 0.5942 0.4401 0.084 Uiso 1 1 calc R . . . .
C34 C 0.4918(5) 0.5522(2) 0.4548(2) 0.0531(14) Uani 1 1 d . . . . .
H34 H 0.5240 0.5269 0.4362 0.064 Uiso 1 1 calc R . . . .
C35 C 0.3704(5) 0.54917(17) 0.4795(2) 0.0485(13) Uani 1 1 d . . . . .
H35 H 0.3197 0.5214 0.4786 0.058 Uiso 1 1 calc R . . . .
C36 C 0.2487(5) 0.54490(16) 0.5985(2) 0.0464(13) Uani 1 1 d . . . . .
C37 C 0.2009(5) 0.50242(16) 0.6102(2) 0.0480(13) Uani 1 1 d . . . . .
H37 H 0.1172 0.4912 0.5917 0.058 Uiso 1 1 calc R . . . .
C38 C 0.2723(5) 0.47572(15) 0.64853(19) 0.0384(11) Uani 1 1 d . . . . .
H38 H 0.2385 0.4462 0.6552 0.046 Uiso 1 1 calc R . . . .
C39 C 0.3928(4) 0.49158(14) 0.67727(18) 0.0342(10) Uani 1 1 d . . . . .
C40 C 0.4403(5) 0.53468(15) 0.6664(2) 0.0417(12) Uani 1 1 d . . . . .
H40 H 0.5212 0.5466 0.6862 0.050 Uiso 1 1 calc R . . . .
C41 C 0.3701(5) 0.56018(16) 0.6267(2) 0.0453(12) Uani 1 1 d . . . . .
H41 H 0.4064 0.5891 0.6187 0.054 Uiso 1 1 calc R . . . .
C42 C 0.5782(5) 0.47014(16) 0.74835(19) 0.0411(12) Uani 1 1 d . . . . .
C43 C 0.7339(5) 0.43072(17) 0.8163(2) 0.0487(13) Uani 1 1 d . . . . .
C44 C 0.8055(6) 0.46833(18) 0.8381(2) 0.0584(15) Uani 1 1 d . . . . .
H44 H 0.7691 0.4978 0.8305 0.070 Uiso 1 1 calc R . . . .
C45 C 0.9289(7) 0.4634(2) 0.8705(3) 0.0739(19) Uani 1 1 d . . . . .
H45 H 0.9803 0.4894 0.8832 0.089 Uiso 1 1 calc R . . . .
C46 C 0.9773(7) 0.4201(2) 0.8844(3) 0.0751(19) Uani 1 1 d . . . . .
H46 H 1.0605 0.4166 0.9075 0.090 Uiso 1 1 calc R . . . .
C47 C 0.9047(7) 0.3821(2) 0.8647(3) 0.0696(18) Uani 1 1 d . . . . .
H47 H 0.9380 0.3527 0.8747 0.083 Uiso 1 1 calc R . . . .
C48 C 0.7820(5) 0.38672(17) 0.8300(2) 0.0532(14) Uani 1 1 d . . . . .
C49 C 0.7702(6) 0.30816(17) 0.7954(2) 0.0512(14) Uani 1 1 d . . . . .
C50 C 0.6912(5) 0.23347(16) 0.7559(2) 0.0533(14) Uani 1 1 d . . . . .
C51 C 0.5734(6) 0.20850(17) 0.7404(2) 0.0563(15) Uani 1 1 d . . . . .
H51 H 0.4834 0.2207 0.7452 0.068 Uiso 1 1 calc R . . . .
C52 C 0.5825(6) 0.16586(18) 0.7179(2) 0.0590(15) Uani 1 1 d . . . . .
H52 H 0.4990 0.1493 0.7077 0.071 Uiso 1 1 calc R . . . .
C53 C 0.7119(6) 0.14728(17) 0.7102(2) 0.0580(15) Uani 1 1 d . . . . .
C54 C 0.8315(6) 0.17185(18) 0.7262(3) 0.0606(15) Uani 1 1 d . . . . .
H54 H 0.9211 0.1592 0.7217 0.073 Uiso 1 1 calc R . . . .
C55 C 0.8234(6) 0.21505(18) 0.7489(3) 0.0624(16) Uani 1 1 d . . . . .
H55 H 0.9066 0.2316 0.7593 0.075 Uiso 1 1 calc R . . . .
C56 C 0.7228(7) 0.09985(19) 0.6878(3) 0.0734(18) Uani 1 1 d . . . . .
H56A H 0.7404 0.0781 0.7169 0.110 Uiso 1 1 calc GR . . . .
H56B H 0.8004 0.0987 0.6652 0.110 Uiso 1 1 calc GR . . . .
H56C H 0.6346 0.0921 0.6670 0.110 Uiso 1 1 calc GR . . . .
O10 O 0.8224(13) 0.0077(4) 0.3246(5) 0.226(4) Uiso 1 1 d . . . . .
C71 C 1.0078(14) -0.0242(5) 0.3906(5) 0.172(5) Uiso 1 1 d . . . . .
H71A H 1.0440 -0.0440 0.3640 0.258 Uiso 1 1 calc GR . . . .
H71B H 0.9638 -0.0427 0.4165 0.258 Uiso 1 1 calc GR . . . .
H71C H 1.0854 -0.0067 0.4085 0.258 Uiso 1 1 calc GR . . . .
C72 C 0.9029(13) 0.0071(4) 0.3647(5) 0.141(4) Uiso 1 1 d . . . . .
C73 C 0.888(2) 0.0500(7) 0.3927(8) 0.263(9) Uiso 1 1 d . . . . .
H73A H 0.8266 0.0705 0.3705 0.395 Uiso 1 1 calc GR . . . .
H73B H 0.9802 0.0640 0.4005 0.395 Uiso 1 1 calc GR . . . .
H73C H 0.8456 0.0442 0.4258 0.395 Uiso 1 1 calc GR . . . .
N9 N 0.6262(6) 0.28528(18) 0.6293(2) 0.0722(15) Uani 1 1 d . . . . .
N10 N 0.9892(5) 0.47772(19) 0.7251(2) 0.0698(14) Uani 1 1 d . . . . .
C57 C 0.5481(9) 0.2460(3) 0.6047(3) 0.097(2) Uani 1 1 d . . . . .
H57A H 0.6147 0.2221 0.5972 0.146 Uiso 1 1 calc GR . . . .
H57B H 0.4954 0.2556 0.5717 0.146 Uiso 1 1 calc GR . . . .
H57C H 0.4827 0.2344 0.6290 0.146 Uiso 1 1 calc GR . . . .
C58 C 0.5565(7) 0.3249(2) 0.6348(3) 0.0729(18) Uani 1 1 d . . . . .
H58 H 0.4586 0.3267 0.6244 0.087 Uiso 1 1 calc R . . . .
C59 C 0.6274(7) 0.3620(2) 0.6553(2) 0.0669(16) Uani 1 1 d . . . . .
H59 H 0.5778 0.3897 0.6583 0.080 Uiso 1 1 calc R . . . .
C60 C 0.7668(6) 0.3605(2) 0.6715(2) 0.0618(16) Uani 1 1 d . . . . .
C61 C 0.8358(7) 0.3187(2) 0.6673(3) 0.0687(17) Uani 1 1 d . . . . .
H61 H 0.9324 0.3156 0.6795 0.082 Uiso 1 1 calc R . . . .
C62 C 0.7622(8) 0.2823(2) 0.6454(3) 0.0743(19) Uani 1 1 d . . . . .
H62 H 0.8096 0.2544 0.6417 0.089 Uiso 1 1 calc R . . . .
C63 C 0.8437(6) 0.4008(2) 0.6912(2) 0.0574(14) Uani 1 1 d . . . . .
C64 C 0.8113(6) 0.4432(2) 0.6695(2) 0.0594(15) Uani 1 1 d . . . . .
H64 H 0.7373 0.4460 0.6420 0.071 Uiso 1 1 calc R . . . .
C65 C 0.8839(7) 0.4807(2) 0.6869(3) 0.0688(17) Uani 1 1 d . . . . .
H65 H 0.8595 0.5094 0.6718 0.083 Uiso 1 1 calc R . . . .
C66 C 1.0264(7) 0.4366(3) 0.7463(3) 0.0737(18) Uani 1 1 d . . . . .
H66 H 1.1028 0.4347 0.7729 0.088 Uiso 1 1 calc R . . . .
C67 C 0.9573(7) 0.3982(2) 0.7303(2) 0.0694(17) Uani 1 1 d . . . . .
H67 H 0.9852 0.3698 0.7455 0.083 Uiso 1 1 calc R . . . .
C68 C 1.0649(8) 0.5187(2) 0.7454(3) 0.091(2) Uani 1 1 d . . . . .
H68A H 1.1027 0.5347 0.7160 0.136 Uiso 1 1 calc GR . . . .
H68B H 1.1423 0.5099 0.7714 0.136 Uiso 1 1 calc GR . . . .
H68C H 1.0000 0.5386 0.7622 0.136 Uiso 1 1 calc GR . . . .

loop_
_atom_site_aniso_label
_atom_site_aniso_U_11
_atom_site_aniso_U_22
_atom_site_aniso_U_33
_atom_site_aniso_U_23
_atom_site_aniso_U_13
_atom_site_aniso_U_12
S1 0.0409(7) 0.0386(7) 0.0746(10) 0.0184(7) -0.0148(6) -0.0021(5)
O5 0.042(2) 0.0349(18) 0.099(3) 0.0066(19) -0.0172(19) -0.0012(15)
O6 0.052(2) 0.063(2) 0.063(2) 0.015(2) -0.0157(18) -0.0024(18)
O7 0.054(2) 0.0395(18) 0.072(3) 0.0204(18) -0.0203(18) -0.0052(16)
O8 0.040(2) 0.058(2) 0.102(3) 0.034(2) -0.012(2) -0.0013(17)
S2 0.163(4) 0.238(5) 0.219(5) -0.088(4) -0.011(3) -0.001(3)
O9 0.123(5) 0.169(6) 0.120(5) -0.077(5) 0.007(4) 0.013(4)
C69 0.168(11) 0.114(8) 0.153(10) -0.039(8) -0.003(8) -0.017(7)
C70 0.088(7) 0.43(3) 0.183(12) -0.197(15) -0.009(7) -0.002(10)
O1 0.090(3) 0.061(2) 0.080(3) 0.035(2) -0.012(2) 0.017(2)
O2 0.055(2) 0.056(2) 0.070(3) 0.014(2) -0.023(2) -0.0061(18)
O3 0.0411(19) 0.0421(19) 0.059(2) 0.0006(17) -0.0132(16) 0.0020(16)
O4 0.033(2) 0.045(2) 0.103(3) 0.006(2) -0.0122(19) 0.0045(15)
N1 0.064(3) 0.054(3) 0.066(3) 0.021(3) -0.018(2) 0.000(2)
N2 0.057(3) 0.039(2) 0.077(3) 0.015(2) -0.021(2) -0.003(2)
N3 0.062(3) 0.045(2) 0.075(3) 0.021(2) -0.028(2) -0.007(2)
N4 0.052(3) 0.046(3) 0.081(3) 0.029(2) -0.027(2) -0.006(2)
N5 0.049(2) 0.030(2) 0.056(3) 0.0077(19) -0.017(2) 0.0005(17)
N6 0.050(2) 0.036(2) 0.050(3) 0.007(2) -0.0141(19) 0.0014(18)
N7 0.045(2) 0.043(2) 0.068(3) 0.008(2) -0.007(2) 0.0068(19)
N8 0.038(2) 0.043(2) 0.089(4) 0.004(2) -0.011(2) 0.0058(19)
C1 0.137(7) 0.095(6) 0.072(5) -0.002(4) -0.005(5) 0.033(5)
C2 0.092(5) 0.073(4) 0.066(4) 0.009(4) -0.004(4) 0.026(4)
C3 0.085(5) 0.081(5) 0.071(5) 0.023(4) -0.004(4) -0.001(4)
C4 0.071(4) 0.070(4) 0.071(4) 0.027(4) -0.007(3) -0.004(3)
C5 0.043(3) 0.061(4) 0.066(4) 0.015(3) -0.004(3) 0.004(3)
C6 0.107(5) 0.063(4) 0.067(4) 0.010(4) -0.010(4) 0.036(4)
C7 0.145(7) 0.060(4) 0.075(5) -0.002(4) -0.015(5) 0.037(4)
C8 0.055(3) 0.056(4) 0.065(4) 0.016(3) -0.011(3) 0.002(3)
C9 0.038(3) 0.044(3) 0.080(4) 0.013(3) -0.019(3) -0.003(2)
C10 0.048(3) 0.045(3) 0.086(4) 0.022(3) -0.014(3) -0.003(2)
C11 0.055(4) 0.046(3) 0.122(6) 0.024(4) -0.017(4) -0.002(3)
C12 0.071(4) 0.046(3) 0.090(5) 0.017(3) -0.005(3) 0.002(3)
C13 0.057(4) 0.060(4) 0.090(5) 0.016(4) -0.016(3) 0.005(3)
C14 0.050(3) 0.038(3) 0.084(5) 0.010(3) -0.021(3) -0.001(2)
C15 0.045(3) 0.055(3) 0.076(4) 0.018(3) -0.016(3) 0.003(3)
C16 0.041(3) 0.046(3) 0.049(3) 0.012(3) -0.003(2) 0.000(2)
C17 0.085(4) 0.042(3) 0.056(4) 0.005(3) 0.006(3) 0.029(3)
C18 0.138(6) 0.049(3) 0.041(3) -0.006(3) -0.015(4) 0.024(4)
C19 0.088(4) 0.032(3) 0.048(3) -0.002(2) -0.029(3) 0.018(3)
C20 0.032(2) 0.041(3) 0.048(3) -0.001(2) -0.007(2) 0.004(2)
C21 0.045(3) 0.048(3) 0.043(3) 0.002(2) -0.011(2) -0.006(2)
C23 0.036(3) 0.042(3) 0.043(3) -0.001(2) 0.009(2) 0.001(2)
C24 0.064(4) 0.058(3) 0.049(3) 0.009(3) -0.017(3) -0.026(3)
C25 0.036(3) 0.055(4) 0.140(7) 0.005(4) -0.011(4) -0.009(3)
C26 0.069(5) 0.062(4) 0.220(10) -0.049(6) 0.086(6) -0.023(4)
C27 0.102(6) 0.091(5) 0.132(7) -0.065(5) 0.071(5) -0.045(4)
C28 0.044(3) 0.050(3) 0.050(3) -0.008(3) 0.004(2) -0.011(2)
C30 0.028(2) 0.046(3) 0.062(3) -0.006(3) 0.007(2) 0.002(2)
C31 0.062(4) 0.042(3) 0.059(4) 0.000(3) -0.005(3) -0.001(3)
C32 0.069(4) 0.070(4) 0.063(4) 0.001(3) 0.011(3) -0.033(3)
C33 0.049(3) 0.106(5) 0.056(4) -0.014(4) 0.014(3) -0.017(3)
C34 0.039(3) 0.071(4) 0.049(3) -0.009(3) 0.004(2) 0.019(3)
C35 0.054(3) 0.037(3) 0.056(3) 0.002(2) 0.013(3) 0.004(2)
C36 0.056(3) 0.034(3) 0.045(3) 0.005(2) -0.017(2) 0.006(2)
C37 0.037(3) 0.043(3) 0.060(3) -0.005(3) -0.016(2) -0.001(2)
C38 0.036(2) 0.032(2) 0.046(3) 0.007(2) -0.004(2) -0.0033(19)
C39 0.032(2) 0.032(2) 0.037(3) -0.004(2) -0.0037(19) 0.0080(19)
C40 0.036(3) 0.030(2) 0.056(3) 0.001(2) -0.009(2) 0.0000(19)
C41 0.048(3) 0.030(2) 0.057(3) -0.001(2) -0.002(2) -0.002(2)
C42 0.044(3) 0.032(2) 0.045(3) -0.005(2) -0.008(2) 0.009(2)
C43 0.048(3) 0.048(3) 0.046(3) 0.005(2) -0.014(2) 0.008(2)
C44 0.065(4) 0.047(3) 0.059(4) -0.001(3) -0.020(3) 0.007(3)
C45 0.077(4) 0.054(3) 0.083(5) -0.003(3) -0.037(4) -0.002(3)
C46 0.061(4) 0.070(4) 0.085(5) 0.008(4) -0.039(3) 0.010(3)
C47 0.069(4) 0.055(3) 0.077(4) 0.003(3) -0.035(3) 0.010(3)
C48 0.048(3) 0.047(3) 0.060(3) 0.008(3) -0.019(3) 0.005(2)
C49 0.049(3) 0.039(3) 0.063(4) 0.014(3) -0.010(3) 0.003(2)
C50 0.049(3) 0.033(3) 0.075(4) 0.010(3) -0.011(3) 0.006(2)
C51 0.044(3) 0.041(3) 0.084(4) 0.018(3) 0.002(3) 0.003(2)
C52 0.053(3) 0.043(3) 0.079(4) 0.017(3) -0.004(3) 0.001(3)
C53 0.065(4) 0.033(3) 0.075(4) 0.011(3) -0.001(3) 0.007(3)
C54 0.047(3) 0.045(3) 0.090(4) 0.012(3) 0.005(3) 0.007(2)
C55 0.044(3) 0.047(3) 0.093(5) 0.011(3) -0.008(3) 0.005(2)
C56 0.070(4) 0.045(3) 0.104(5) 0.014(3) 0.007(4) 0.003(3)
N9 0.096(4) 0.063(3) 0.058(3) 0.002(3) 0.008(3) -0.001(3)
N10 0.056(3) 0.078(4) 0.076(4) 0.003(3) 0.013(3) 0.015(3)
C57 0.128(7) 0.082(5) 0.081(5) 0.004(4) 0.005(5) -0.016(5)
C58 0.074(4) 0.079(4) 0.065(4) 0.008(4) 0.000(3) 0.018(4)
C59 0.074(4) 0.064(4) 0.062(4) -0.004(3) -0.001(3) 0.016(3)
C60 0.063(4) 0.069(4) 0.055(4) 0.013(3) 0.011(3) 0.031(3)
C61 0.071(4) 0.062(4) 0.076(4) 0.011(4) 0.018(3) 0.018(3)
C62 0.079(5) 0.064(4) 0.082(5) 0.010(4) 0.017(4) 0.025(4)
C63 0.057(3) 0.062(4) 0.054(3) -0.004(3) 0.009(3) 0.019(3)
C64 0.051(3) 0.071(4) 0.056(3) 0.013(3) 0.005(3) 0.022(3)
C65 0.059(4) 0.074(4) 0.075(4) 0.013(4) 0.016(3) 0.017(3)
C66 0.056(4) 0.094(5) 0.071(4) -0.006(4) 0.001(3) 0.020(4)
C67 0.072(4) 0.074(4) 0.061(4) 0.004(3) -0.001(3) 0.030(4)
C68 0.087(5) 0.076(5) 0.110(6) -0.030(4) 0.015(4) 0.000(4)

loop_
_atom_type_symbol
_atom_type_description
_atom_type_scat_dispersion_real
_atom_type_scat_dispersion_imag
_atom_type_scat_source
C C 0.0033 0.0016 'International Tables Vol C Tables 4.2.6.8 and 6.1.1.4'
H H 0.0000 0.0000 'International Tables Vol C Tables 4.2.6.8 and 6.1.1.4'
N N 0.0061 0.0033 'International Tables Vol C Tables 4.2.6.8 and 6.1.1.4'
O O 0.0106 0.0060 'International Tables Vol C Tables 4.2.6.8 and 6.1.1.4'
S S 0.1246 0.1234 'International Tables Vol C Tables 4.2.6.8 and 6.1.1.4'

loop_
_geom_angle_atom_site_label_1
_geom_angle_atom_site_label_2
_geom_angle_atom_site_label_3
_geom_angle
_geom_angle_site_symmetry_1
_geom_angle_site_symmetry_3
_geom_angle_publ_flag
O6 S1 O5 108.4(2) . . ?
O6 S1 O7 109.6(2) . . ?
O7 S1 O5 108.3(2) . . ?
O8 S1 O5 109.4(2) . . ?
O8 S1 O6 111.1(3) . . ?
O8 S1 O7 109.9(2) . . ?
O9 S2 C69 110.7(6) . . ?
O9 S2 C70 108.7(6) . . ?
C70 S2 C69 99.7(8) . . ?
S2 C69 H69A 109.5 . . ?
S2 C69 H69B 109.5 . . ?
S2 C69 H69C 109.5 . . ?
H69A C69 H69B 109.5 . . ?
H69A C69 H69C 109.5 . . ?
H69B C69 H69C 109.5 . . ?
S2 C70 H70A 109.5 . . ?
S2 C70 H70B 109.5 . . ?
S2 C70 H70C 109.5 . . ?
H70A C70 H70B 109.5 . . ?
H70A C70 H70C 109.5 . . ?
H70B C70 H70C 109.5 . . ?
C5 N1 H1 115.5 . . ?
C8 N1 H1 115.5 . . ?
C8 N1 C5 129.1(5) . . ?
C8 N2 H2 116.1 . . ?
C8 N2 C9 127.8(5) . . ?
C9 N2 H2 116.1 . . ?
C14 N3 H3 118.1 . . ?
C15 N3 H3 118.1 . . ?
C15 N3 C14 123.7(5) . . ?
C15 N4 H4 119.1 . . ?
C15 N4 C16 121.8(4) . . ?
C16 N4 H4 119.1 . . ?
C39 N5 H5 116.4 . . ?
C42 N5 H5 116.4 . . ?
C42 N5 C39 127.3(4) . . ?
C42 N6 H6 117.3 . . ?
C42 N6 C43 125.5(4) . . ?
C43 N6 H6 117.3 . . ?
C48 N7 H7 117.5 . . ?
C49 N7 H7 117.5 . . ?
C49 N7 C48 125.1(4) . . ?
C49 N8 H8 115.7 . . ?
C49 N8 C50 128.6(4) . . ?
C50 N8 H8 115.7 . . ?
H1A C1 H1B 109.5 . . ?
H1A C1 H1C 109.5 . . ?
H1B C1 H1C 109.5 . . ?
C2 C1 H1A 109.5 . . ?
C2 C1 H1B 109.5 . . ?
C2 C1 H1C 109.5 . . ?
C3 C2 C1 123.2(6) . . ?
C3 C2 C7 117.0(7) . . ?
C7 C2 C1 119.8(7) . . ?
C2 C3 H3A 118.6 . . ?
C2 C3 C4 122.8(6) . . ?
C4 C3 H3A 118.6 . . ?
C3 C4 H4A 120.1 . . ?
C3 C4 C5 119.9(6) . . ?
C5 C4 H4A 120.1 . . ?
N1 C5 C4 124.5(6) . . ?
C6 C5 N1 117.8(5) . . ?
C6 C5 C4 117.7(6) . . ?
C5 C6 H6A 119.2 . . ?
C5 C6 C7 121.5(6) . . ?
C7 C6 H6A 119.2 . . ?
C2 C7 C6 121.0(6) . . ?
C2 C7 H7A 119.5 . . ?
C6 C7 H7A 119.5 . . ?
O1 C8 N1 124.8(6) . . ?
O1 C8 N2 123.3(6) . . ?
N2 C8 N1 111.8(5) . . ?
N2 C9 C10 123.0(6) . . ?
C14 C9 N2 117.9(5) . . ?
C14 C9 C10 119.0(6) . . ?
C9 C10 H10 120.1 . . ?
C11 C10 C9 119.9(6) . . ?
C11 C10 H10 120.1 . . ?
C10 C11 H11 119.1 . . ?
C10 C11 C12 121.8(6) . . ?
C12 C11 H11 119.1 . . ?
C11 C12 H12 121.1 . . ?
C11 C12 C13 117.8(7) . . ?
C13 C12 H12 121.1 . . ?
C12 C13 H13 119.4 . . ?
C14 C13 C12 121.3(7) . . ?
C14 C13 H13 119.4 . . ?
C9 C14 N3 119.8(5) . . ?
C13 C14 N3 119.9(6) . . ?
C13 C14 C9 120.2(5) . . ?
O2 C15 N3 123.8(5) . . ?
O2 C15 N4 123.5(5) . . ?
N3 C15 N4 112.7(5) . . ?
C17 C16 N4 122.2(5) . . ?
C17 C16 C21 118.3(4) . . ?
C21 C16 N4 119.5(5) . . ?
C16 C17 H17 120.1 . . ?
C16 C17 C18 119.8(5) . . ?
C18 C17 H17 120.1 . . ?
C17 C18 H18 119.3 . . ?
C19 C18 C17 121.4(5) . . ?
C19 C18 H18 119.3 . . ?
C18 C19 C22 112.1(7) . . ?
C18 C19 C22' 124.7(6) . . ?
C20 C19 C18 119.1(5) . . ?
C20 C19 C22 123.6(6) . . ?
C20 C19 C22' 112.9(5) . . ?
C22 C19 C22' 42.6(5) . . ?
C19 C20 H20 119.8 . . ?
C19 C20 C21 120.5(5) . . ?
C21 C20 H20 119.8 . . ?
C16 C21 H21 119.5 . . ?
C20 C21 C16 120.9(5) . . ?
C20 C21 H21 119.5 . . ?
C22' C22 C19 69.7(10) . . ?
C22' C22 C23 155.5(13) . . ?
C22' C22 C29 44.5(7) . . ?
C23 C22 C19 131.5(9) . . ?
C23 C22 C29 113.3(11) . . ?
C29 C22 C19 114.2(10) . . ?
C29' C22 C19 152.3(13) . . ?
C29' C22 C22' 83.0(11) . . ?
C29' C22 C23 74.2(11) . . ?
C29' C22 C29 39.1(8) . . ?
C22 C22' C19 67.7(10) . . ?
C22 C22' C29' 46.0(7) . . ?
C22 C22' C30 161.7(12) . . ?
C29 C22' C19 154.0(12) . . ?
C29 C22' C22 86.4(10) . . ?
C29 C22' C29' 41.1(7) . . ?
C29 C22' C30 75.6(10) . . ?
C29' C22' C19 113.5(9) . . ?
C29' C22' C30 116.5(9) . . ?
C30 C22' C19 130.0(7) . . ?
C22 C23 C29' 39.2(5) . . ?
C24 C23 C22 109.2(6) . . ?
C24 C23 C28 119.4(5) . . ?
C24 C23 C29' 129.7(6) . . ?
C28 C23 C22 125.9(6) . . ?
C28 C23 C29' 109.6(5) . . ?
C23 C24 H24 119.5 . . ?
C25 C24 C23 121.0(6) . . ?
C25 C24 H24 119.5 . . ?
C24 C25 H25 119.8 . . ?
C26 C25 C24 120.5(6) . . ?
C26 C25 H25 119.8 . . ?
C25 C26 H26 119.7 . . ?
C25 C26 C27 120.5(6) . . ?
C27 C26 H26 119.7 . . ?
C26 C27 H27 119.8 . . ?
C26 C27 C28 120.5(7) . . ?
C28 C27 H27 119.8 . . ?
C23 C28 C27 118.0(5) . . ?
C23 C28 H28 121.0 . . ?
C27 C28 H28 121.0 . . ?
C22 C29 C30 114.9(11) . . ?
C22 C29 C36 116.9(11) . . ?
C22' C29 C22 49.0(8) . . ?
C22' C29 C30 66.0(9) . . ?
C22' C29 C36 165.4(13) . . ?
C29' C29 C22 44.0(9) . . ?
C29' C29 C22' 92.3(13) . . ?
C29' C29 C30 157.7(15) . . ?
C29' C29 C36 73.3(12) . . ?
C36 C29 C30 128.1(8) . . ?
C22 C29' C22' 51.0(8) . . ?
C22 C29' C23 66.6(10) . . ?
C22 C29' C36 166.0(12) . . ?
C22' C29' C23 117.0(9) . . ?
C22' C29' C36 118.0(9) . . ?
C29 C29' C22 96.8(13) . . ?
C29 C29' C22' 46.6(9) . . ?
C29 C29' C23 163.5(14) . . ?
C29 C29' C36 71.4(12) . . ?
C36 C29' C23 125.0(7) . . ?
C22' C30 C29 38.4(5) . . ?
C31 C30 C22' 111.9(5) . . ?
C31 C30 C29 124.0(6) . . ?
C31 C30 C35 118.9(5) . . ?
C35 C30 C22' 126.5(5) . . ?
C35 C30 C29 113.1(6) . . ?
C30 C31 H31 119.9 . . ?
C30 C31 C32 120.2(5) . . ?
C32 C31 H31 119.9 . . ?
C31 C32 H32 119.9 . . ?
C33 C32 C31 120.2(5) . . ?
C33 C32 H32 119.9 . . ?
C32 C33 H33 119.7 . . ?
C32 C33 C34 120.6(5) . . ?
C34 C33 H33 119.7 . . ?
C33 C34 H34 120.2 . . ?
C35 C34 C33 119.6(5) . . ?
C35 C34 H34 120.2 . . ?
C30 C35 H35 119.7 . . ?
C34 C35 C30 120.5(5) . . ?
C34 C35 H35 119.7 . . ?
C29 C36 C29' 35.4(5) . . ?
C37 C36 C29 129.0(6) . . ?
C37 C36 C29' 113.5(5) . . ?
C37 C36 C41 117.6(4) . . ?
C41 C36 C29 110.6(6) . . ?
C41 C36 C29' 126.5(5) . . ?
C36 C37 H37 119.3 . . ?
C36 C37 C38 121.3(4) . . ?
C38 C37 H37 119.3 . . ?
C37 C38 H38 119.6 . . ?
C37 C38 C39 120.7(4) . . ?
C39 C38 H38 119.6 . . ?
C38 C39 N5 116.7(4) . . ?
C38 C39 C40 118.4(4) . . ?
C40 C39 N5 124.9(4) . . ?
C39 C40 H40 120.0 . . ?
C41 C40 C39 120.0(4) . . ?
C41 C40 H40 120.0 . . ?
C36 C41 H41 119.0 . . ?
C40 C41 C36 122.0(4) . . ?
C40 C41 H41 119.0 . . ?
O3 C42 N5 123.2(4) . . ?
O3 C42 N6 124.7(4) . . ?
N6 C42 N5 112.0(4) . . ?
C44 C43 N6 122.1(4) . . ?
C44 C43 C48 119.9(4) . . ?
C48 C43 N6 117.9(5) . . ?
C43 C44 H44 119.5 . . ?
C45 C44 C43 121.0(5) . . ?
C45 C44 H44 119.5 . . ?
C44 C45 H45 120.3 . . ?
C44 C45 C46 119.5(5) . . ?
C46 C45 H45 120.3 . . ?
C45 C46 H46 119.8 . . ?
C47 C46 C45 120.4(5) . . ?
C47 C46 H46 119.8 . . ?
C46 C47 H47 119.7 . . ?
C46 C47 C48 120.6(5) . . ?
C48 C47 H47 119.7 . . ?
N7 C48 C43 120.4(4) . . ?
N7 C48 C47 121.1(5) . . ?
C47 C48 C43 118.5(5) . . ?
O4 C49 N7 123.8(5) . . ?
O4 C49 N8 124.7(5) . . ?
N8 C49 N7 111.4(4) . . ?
C51 C50 N8 117.4(5) . . ?
C51 C50 C55 118.7(5) . . ?
C55 C50 N8 123.9(5) . . ?
C50 C51 H51 119.2 . . ?
C50 C51 C52 121.6(5) . . ?
C52 C51 H51 119.2 . . ?
C51 C52 H52 119.7 . . ?
C53 C52 C51 120.5(5) . . ?
C53 C52 H52 119.7 . . ?
C52 C53 C56 120.8(5) . . ?
C54 C53 C52 118.4(5) . . ?
C54 C53 C56 120.7(5) . . ?
C53 C54 H54 119.3 . . ?
C53 C54 C55 121.4(5) . . ?
C55 C54 H54 119.3 . . ?
C50 C55 C54 119.3(5) . . ?
C50 C55 H55 120.4 . . ?
C54 C55 H55 120.4 . . ?
C53 C56 H56A 109.5 . . ?
C53 C56 H56B 109.5 . . ?
C53 C56 H56C 109.5 . . ?
H56A C56 H56B 109.5 . . ?
H56A C56 H56C 109.5 . . ?
H56B C56 H56C 109.5 . . ?
H71A C71 H71B 109.5 . . ?
H71A C71 H71C 109.5 . . ?
H71B C71 H71C 109.5 . . ?
C72 C71 H71A 109.5 . . ?
C72 C71 H71B 109.5 . . ?
C72 C71 H71C 109.5 . . ?
O10 C72 C71 137.1(14) . . ?
O10 C72 C73 108.1(14) . . ?
C73 C72 C71 114.7(13) . . ?
C72 C73 H73A 109.5 . . ?
C72 C73 H73B 109.5 . . ?
C72 C73 H73C 109.5 . . ?
H73A C73 H73B 109.5 . . ?
H73A C73 H73C 109.5 . . ?
H73B C73 H73C 109.5 . . ?
C58 N9 C57 118.8(6) . . ?
C62 N9 C57 121.2(6) . . ?
C62 N9 C58 119.9(6) . . ?
C65 N10 C66 119.8(6) . . ?
C65 N10 C68 120.8(6) . . ?
C66 N10 C68 119.4(6) . . ?
N9 C57 H57A 109.5 . . ?
N9 C57 H57B 109.5 . . ?
N9 C57 H57C 109.5 . . ?
H57A C57 H57B 109.5 . . ?
H57A C57 H57C 109.5 . . ?
H57B C57 H57C 109.5 . . ?
N9 C58 H58 120.0 . . ?
N9 C58 C59 119.9(6) . . ?
C59 C58 H58 120.0 . . ?
C58 C59 H59 119.1 . . ?
C60 C59 C58 121.7(6) . . ?
C60 C59 H59 119.1 . . ?
C59 C60 C61 117.4(6) . . ?
C59 C60 C63 121.6(5) . . ?
C61 C60 C63 121.0(6) . . ?
C60 C61 H61 120.3 . . ?
C62 C61 C60 119.3(6) . . ?
C62 C61 H61 120.3 . . ?
N9 C62 C61 121.6(6) . . ?
N9 C62 H62 119.2 . . ?
C61 C62 H62 119.2 . . ?
C64 C63 C60 120.7(5) . . ?
C64 C63 C67 117.3(6) . . ?
C67 C63 C60 121.9(5) . . ?
C63 C64 H64 119.5 . . ?
C65 C64 C63 121.0(6) . . ?
C65 C64 H64 119.5 . . ?
N10 C65 C64 120.8(6) . . ?
N10 C65 H65 119.6 . . ?
C64 C65 H65 119.6 . . ?
N10 C66 H66 119.2 . . ?
C67 C66 N10 121.7(6) . . ?
C67 C66 H66 119.2 . . ?
C63 C67 H67 120.3 . . ?
C66 C67 C63 119.4(6) . . ?
C66 C67 H67 120.3 . . ?
N10 C68 H68A 109.5 . . ?
N10 C68 H68B 109.5 . . ?
N10 C68 H68C 109.5 . . ?
H68A C68 H68B 109.5 . . ?
H68A C68 H68C 109.5 . . ?
H68B C68 H68C 109.5 . . ?

loop_
_geom_bond_atom_site_label_1
_geom_bond_atom_site_label_2
_geom_bond_distance
_geom_bond_site_symmetry_2
_geom_bond_publ_flag
S1 O5 1.483(4) . ?
S1 O6 1.469(4) . ?
S1 O7 1.476(4) . ?
S1 O8 1.461(4) . ?
S2 O9 1.386(7) . ?
S2 C69 1.755(12) . ?
S2 C70 1.709(11) . ?
C69 H69A 0.9800 . ?
C69 H69B 0.9800 . ?
C69 H69C 0.9800 . ?
C70 H70A 0.9800 . ?
C70 H70B 0.9800 . ?
C70 H70C 0.9800 . ?
O1 C8 1.222(6) . ?
O2 C15 1.225(6) . ?
O3 C42 1.221(6) . ?
O4 C49 1.209(6) . ?
N1 H1 0.8800 . ?
N1 C5 1.383(7) . ?
N1 C8 1.370(8) . ?
N2 H2 0.8800 . ?
N2 C8 1.369(8) . ?
N2 C9 1.398(7) . ?
N3 H3 0.8800 . ?
N3 C14 1.422(7) . ?
N3 C15 1.365(7) . ?
N4 H4 0.8800 . ?
N4 C15 1.394(7) . ?
N4 C16 1.395(6) . ?
N5 H5 0.8800 . ?
N5 C39 1.404(5) . ?
N5 C42 1.377(6) . ?
N6 H6 0.8800 . ?
N6 C42 1.360(6) . ?
N6 C43 1.412(6) . ?
N7 H7 0.8800 . ?
N7 C48 1.397(7) . ?
N7 C49 1.394(7) . ?
N8 H8 0.8800 . ?
N8 C49 1.368(7) . ?
N8 C50 1.415(7) . ?
C1 H1A 0.9800 . ?
C1 H1B 0.9800 . ?
C1 H1C 0.9800 . ?
C1 C2 1.478(10) . ?
C2 C3 1.373(10) . ?
C2 C7 1.386(9) . ?
C3 H3A 0.9500 . ?
C3 C4 1.391(9) . ?
C4 H4A 0.9500 . ?
C4 C5 1.395(8) . ?
C5 C6 1.377(9) . ?
C6 H6A 0.9500 . ?
C6 C7 1.395(9) . ?
C7 H7A 0.9500 . ?
C9 C10 1.399(7) . ?
C9 C14 1.396(9) . ?
C10 H10 0.9500 . ?
C10 C11 1.373(9) . ?
C11 H11 0.9500 . ?
C11 C12 1.381(10) . ?
C12 H12 0.9500 . ?
C12 C13 1.407(8) . ?
C13 H13 0.9500 . ?
C13 C14 1.366(9) . ?
C16 C17 1.380(8) . ?
C16 C21 1.395(7) . ?
C17 H17 0.9500 . ?
C17 C18 1.380(7) . ?
C18 H18 0.9500 . ?
C18 C19 1.371(7) . ?
C19 C20 1.366(7) . ?
C19 C22 1.504(14) . ?
C19 C22' 1.525(11) . ?
C20 H20 0.9500 . ?
C20 C21 1.369(6) . ?
C21 H21 0.9500 . ?
C22 C22' 1.100(13) . ?
C22 C23 1.481(12) . ?
C22 C29 1.455(14) . ?
C22 C29' 1.019(13) . ?
C22' C29 1.023(13) . ?
C22' C29' 1.406(11) . ?
C22' C30 1.503(11) . ?
C23 C24 1.366(7) . ?
C23 C28 1.366(7) . ?
C23 C29' 1.552(12) . ?
C24 H24 0.9500 . ?
C24 C25 1.350(9) . ?
C25 H25 0.9500 . ?
C25 C26 1.303(11) . ?
C26 H26 0.9500 . ?
C26 C27 1.371(11) . ?
C27 H27 0.9500 . ?
C27 C28 1.378(9) . ?
C28 H28 0.9500 . ?
C29 C29' 0.925(12) . ?
C29 C30 1.594(12) . ?
C29 C36 1.514(13) . ?
C29' C36 1.530(12) . ?
C30 C31 1.371(7) . ?
C30 C35 1.385(7) . ?
C31 H31 0.9500 . ?
C31 C32 1.387(8) . ?
C32 H32 0.9500 . ?
C32 C33 1.347(9) . ?
C33 H33 0.9500 . ?
C33 C34 1.374(9) . ?
C34 H34 0.9500 . ?
C34 C35 1.371(7) . ?
C35 H35 0.9500 . ?
C36 C37 1.375(7) . ?
C36 C41 1.383(6) . ?
C37 H37 0.9500 . ?
C37 C38 1.382(6) . ?
C38 H38 0.9500 . ?
C38 C39 1.386(6) . ?
C39 C40 1.386(6) . ?
C40 H40 0.9500 . ?
C40 C41 1.380(6) . ?
C41 H41 0.9500 . ?
C43 C44 1.391(7) . ?
C43 C48 1.409(7) . ?
C44 H44 0.9500 . ?
C44 C45 1.382(8) . ?
C45 H45 0.9500 . ?
C45 C46 1.392(8) . ?
C46 H46 0.9500 . ?
C46 C47 1.387(8) . ?
C47 H47 0.9500 . ?
C47 C48 1.407(7) . ?
C50 C51 1.372(7) . ?
C50 C55 1.401(7) . ?
C51 H51 0.9500 . ?
C51 C52 1.387(8) . ?
C52 H52 0.9500 . ?
C52 C53 1.382(8) . ?
C53 C54 1.382(8) . ?
C53 C56 1.517(8) . ?
C54 H54 0.9500 . ?
C54 C55 1.403(8) . ?
C55 H55 0.9500 . ?
C56 H56A 0.9800 . ?
C56 H56B 0.9800 . ?
C56 H56C 0.9800 . ?
O10 C72 1.218(14) . ?
C71 H71A 0.9800 . ?
C71 H71B 0.9800 . ?
C71 H71C 0.9800 . ?
C71 C72 1.472(15) . ?
C72 C73 1.46(2) . ?
C73 H73A 0.9800 . ?
C73 H73B 0.9800 . ?
C73 H73C 0.9800 . ?
N9 C57 1.484(9) . ?
N9 C58 1.358(8) . ?
N9 C62 1.328(8) . ?
N10 C65 1.336(8) . ?
N10 C66 1.361(8) . ?
N10 C68 1.475(8) . ?
C57 H57A 0.9800 . ?
C57 H57B 0.9800 . ?
C57 H57C 0.9800 . ?
C58 H58 0.9500 . ?
C58 C59 1.366(9) . ?
C59 H59 0.9500 . ?
C59 C60 1.358(8) . ?
C60 C61 1.406(8) . ?
C60 C63 1.462(9) . ?
C61 H61 0.9500 . ?
C61 C62 1.370(9) . ?
C62 H62 0.9500 . ?
C63 C64 1.390(8) . ?
C63 C67 1.405(8) . ?
C64 H64 0.9500 . ?
C64 C65 1.357(9) . ?
C65 H65 0.9500 . ?
C66 H66 0.9500 . ?
C66 C67 1.352(9) . ?
C67 H67 0.9500 . ?
C68 H68A 0.9800 . ?
C68 H68B 0.9800 . ?
C68 H68C 0.9800 . ?

loop_
_geom_hbond_atom_site_label_D
_geom_hbond_atom_site_label_H
_geom_hbond_atom_site_label_A
_geom_hbond_distance_DH
_geom_hbond_distance_HA
_geom_hbond_distance_DA
_geom_hbond_angle_DHA
_geom_hbond_site_symmetry_A
C69 H69C O1 0.98 2.75 3.610(14) 147.2 2_545
C70 H70A N8 0.98 3.05 3.660(13) 121.6 4_565
N1 H1 O8 0.88 2.07 2.892(6) 155.2 3_566
N2 H2 O8 0.88 2.23 3.035(6) 151.6 3_566
N3 H3 S1 0.88 2.84 3.592(5) 144.6 3_566
N3 H3 O5 0.88 1.92 2.800(6) 173.1 3_566
N4 H4 S1 0.88 2.83 3.543(5) 138.9 3_566
N4 H4 O5 0.88 2.59 3.313(6) 139.6 3_566
N4 H4 O7 0.88 2.37 3.111(6) 141.7 3_566
N5 H5 S1 0.88 2.94 3.801(4) 167.1 .
N5 H5 O7 0.88 2.03 2.889(5) 164.9 .
N6 H6 S1 0.88 2.95 3.805(4) 164.1 .
N6 H6 O6 0.88 1.93 2.800(6) 169.5 .
N7 H7 S1 0.88 2.98 3.810(4) 158.8 .
N7 H7 O6 0.88 2.02 2.887(6) 169.2 .
N8 H8 O5 0.88 2.03 2.793(5) 144.9 .
C4 H4A O1 0.95 2.32 2.918(9) 120.3 .
C10 H10 O1 0.95 2.30 2.872(8) 117.9 .
C38 H38 O7 0.95 2.46 3.250(5) 140.8 .
C40 H40 O3 0.95 2.24 2.853(6) 121.2 .
C44 H44 O3 0.95 2.35 2.864(6) 113.1 .
C47 H47 O4 0.95 2.44 2.892(7) 109.3 .
C51 H51 O5 0.95 2.63 3.286(6) 126.5 .
C55 H55 O4 0.95 2.31 2.909(7) 120.7 .
C57 H57B O9 0.98 2.33 3.284(11) 163.7 .
C62 H62 O2 0.95 2.53 3.217(8) 129.8 3_666
C67 H67 O8 0.95 2.31 3.085(7) 138.1 1_655
C67 H67 O4 0.95 2.64 3.442(8) 142.7 .
C68 H68B O10 0.98 2.15 3.130(16) 175.9 4_666

loop_
_geom_torsion_atom_site_label_1
_geom_torsion_atom_site_label_2
_geom_torsion_atom_site_label_3
_geom_torsion_atom_site_label_4
_geom_torsion
_geom_torsion_site_symmetry_1
_geom_torsion_site_symmetry_2
_geom_torsion_site_symmetry_3
_geom_torsion_site_symmetry_4
_geom_torsion_publ_flag
N1 C5 C6 C7 -178.1(6) . . . . ?
N2 C9 C10 C11 -177.7(5) . . . . ?
N2 C9 C14 N3 -4.5(7) . . . . ?
N2 C9 C14 C13 177.6(5) . . . . ?
N4 C16 C17 C18 -178.6(6) . . . . ?
N4 C16 C21 C20 178.3(5) . . . . ?
N5 C39 C40 C41 178.3(5) . . . . ?
N6 C43 C44 C45 -178.1(6) . . . . ?
N6 C43 C48 N7 0.3(8) . . . . ?
N6 C43 C48 C47 -179.4(6) . . . . ?
N8 C50 C51 C52 177.7(5) . . . . ?
N8 C50 C55 C54 -177.7(5) . . . . ?
C1 C2 C3 C4 -178.9(7) . . . . ?
C1 C2 C7 C6 -179.0(8) . . . . ?
C2 C3 C4 C5 -1.0(11) . . . . ?
C3 C2 C7 C6 1.1(12) . . . . ?
C3 C4 C5 N1 -179.7(6) . . . . ?
C3 C4 C5 C6 -1.1(9) . . . . ?
C4 C5 C6 C7 3.2(10) . . . . ?
C5 N1 C8 O1 -3.5(10) . . . . ?
C5 N1 C8 N2 174.4(5) . . . . ?
C5 C6 C7 C2 -3.3(12) . . . . ?
C7 C2 C3 C4 1.0(11) . . . . ?
C8 N1 C5 C4 9.8(10) . . . . ?
C8 N1 C5 C6 -168.8(6) . . . . ?
C8 N2 C9 C10 -20.4(8) . . . . ?
C8 N2 C9 C14 162.6(5) . . . . ?
C9 N2 C8 O1 -0.4(9) . . . . ?
C9 N2 C8 N1 -178.3(5) . . . . ?
C9 C10 C11 C12 0.8(9) . . . . ?
C10 C9 C14 N3 178.4(5) . . . . ?
C10 C9 C14 C13 0.5(8) . . . . ?
C10 C11 C12 C13 -0.5(9) . . . . ?
C11 C12 C13 C14 0.3(9) . . . . ?
C12 C13 C14 N3 -178.2(5) . . . . ?
C12 C13 C14 C9 -0.3(9) . . . . ?
C14 N3 C15 O2 -1.8(10) . . . . ?
C14 N3 C15 N4 179.2(6) . . . . ?
C14 C9 C10 C11 -0.8(8) . . . . ?
C15 N3 C14 C9 134.0(6) . . . . ?
C15 N3 C14 C13 -48.1(9) . . . . ?
C15 N4 C16 C17 46.4(8) . . . . ?
C15 N4 C16 C21 -133.3(6) . . . . ?
C16 N4 C15 O2 -4.0(10) . . . . ?
C16 N4 C15 N3 175.0(5) . . . . ?
C16 C17 C18 C19 -0.6(11) . . . . ?
C17 C16 C21 C20 -1.5(8) . . . . ?
C17 C18 C19 C20 0.5(11) . . . . ?
C17 C18 C19 C22 -154.7(8) . . . . ?
C17 C18 C19 C22' 158.6(7) . . . . ?
C18 C19 C20 C21 -0.9(9) . . . . ?
C18 C19 C22 C22' -117.9(9) . . . . ?
C18 C19 C22 C23 47.8(14) . . . . ?
C18 C19 C22 C29 -120.1(10) . . . . ?
C18 C19 C22 C29' -107(3) . . . . ?
C18 C19 C22' C22 85.5(11) . . . . ?
C18 C19 C22' C29 92(3) . . . . ?
C18 C19 C22' C29' 81.4(10) . . . . ?
C18 C19 C22' C30 -100.2(10) . . . . ?
C19 C20 C21 C16 1.4(8) . . . . ?
C19 C22 C22' C29 -177.1(11) . . . . ?
C19 C22 C22' C29' 174.8(11) . . . . ?
C19 C22 C22' C30 -166(4) . . . . ?
C19 C22 C23 C24 62.1(13) . . . . ?
C19 C22 C23 C28 -91.3(12) . . . . ?
C19 C22 C23 C29' -167.9(19) . . . . ?
C19 C22 C29 C22' 3.0(11) . . . . ?
C19 C22 C29 C29' 170.1(18) . . . . ?
C19 C22 C29 C30 -0.6(14) . . . . ?
C19 C22 C29 C36 178.3(8) . . . . ?
C19 C22 C29' C22' -11(2) . . . . ?
C19 C22 C29' C23 160(3) . . . . ?
C19 C22 C29' C29 -20(3) . . . . ?
C19 C22 C29' C36 -51(7) . . . . ?
C19 C22' C29 C22 -6(2) . . . . ?
C19 C22' C29 C29' -15(3) . . . . ?
C19 C22' C29 C30 170(3) . . . . ?
C19 C22' C29 C36 -23(7) . . . . ?
C19 C22' C29' C22 5.3(11) . . . . ?
C19 C22' C29' C23 -4.1(11) . . . . ?
C19 C22' C29' C29 172.8(16) . . . . ?
C19 C22' C29' C36 175.0(6) . . . . ?
C19 C22' C30 C29 -174.4(15) . . . . ?
C19 C22' C30 C31 67.8(10) . . . . ?
C19 C22' C30 C35 -92.9(10) . . . . ?
C20 C19 C22 C22' 88.2(10) . . . . ?
C20 C19 C22 C23 -106.1(12) . . . . ?
C20 C19 C22 C29 86.0(11) . . . . ?
C20 C19 C22 C29' 99(3) . . . . ?
C20 C19 C22' C22 -115.3(10) . . . . ?
C20 C19 C22' C29 -109(3) . . . . ?
C20 C19 C22' C29' -119.4(8) . . . . ?
C20 C19 C22' C30 59.1(10) . . . . ?
C21 C16 C17 C18 1.1(9) . . . . ?
C22 C19 C20 C21 151.3(7) . . . . ?
C22 C19 C22' C29 7(2) . . . . ?
C22 C19 C22' C29' -4.1(9) . . . . ?
C22 C19 C22' C30 174.3(14) . . . . ?
C22 C22' C29 C29' -8.9(15) . . . . ?
C22 C22' C29 C30 176.4(10) . . . . ?
C22 C22' C29 C36 -17(6) . . . . ?
C22 C22' C29' C23 -9.3(11) . . . . ?
C22 C22' C29' C29 168(2) . . . . ?
C22 C22' C29' C36 169.7(15) . . . . ?
C22 C22' C30 C29 -11(3) . . . . ?
C22 C22' C30 C31 -129(4) . . . . ?
C22 C22' C30 C35 70(4) . . . . ?
C22 C23 C24 C25 -155.0(7) . . . . ?
C22 C23 C28 C27 149.6(9) . . . . ?
C22 C23 C29' C22' 7.9(9) . . . . ?
C22 C23 C29' C29 0(5) . . . . ?
C22 C23 C29' C36 -171.1(15) . . . . ?
C22 C29 C29' C22' -9.7(16) . . . . ?
C22 C29 C29' C23 0(4) . . . . ?
C22 C29 C29' C36 172.3(12) . . . . ?
C22 C29 C30 C22' 3.0(9) . . . . ?
C22 C29 C30 C31 85.6(11) . . . . ?
C22 C29 C30 C35 -117.2(9) . . . . ?
C22 C29 C36 C29' -6.0(9) . . . . ?
C22 C29 C36 C37 69.3(12) . . . . ?
C22 C29 C36 C41 -130.6(9) . . . . ?
C22 C29' C36 C29 33(5) . . . . ?
C22 C29' C36 C37 -92(5) . . . . ?
C22 C29' C36 C41 107(5) . . . . ?
C22' C19 C20 C21 -161.4(6) . . . . ?
C22' C19 C22 C23 165.6(18) . . . . ?
C22' C19 C22 C29 -2.2(8) . . . . ?
C22' C19 C22 C29' 11(2) . . . . ?
C22' C22 C23 C24 -152(3) . . . . ?
C22' C22 C23 C28 54(3) . . . . ?
C22' C22 C23 C29' -22(3) . . . . ?
C22' C22 C29 C29' 167(2) . . . . ?
C22' C22 C29 C30 -3.6(10) . . . . ?
C22' C22 C29 C36 175.3(16) . . . . ?
C22' C22 C29' C23 170.9(11) . . . . ?
C22' C22 C29' C29 -9.1(15) . . . . ?
C22' C22 C29' C36 -41(6) . . . . ?
C22' C29 C29' C22 9.7(16) . . . . ?
C22' C29 C29' C23 10(6) . . . . ?
C22' C29 C29' C36 -178.0(12) . . . . ?
C22' C29 C30 C31 82.6(10) . . . . ?
C22' C29 C30 C35 -120.2(9) . . . . ?
C22' C29 C36 C29' 8(5) . . . . ?
C22' C29 C36 C37 83(5) . . . . ?
C22' C29 C36 C41 -116(5) . . . . ?
C22' C29' C36 C29 -1.7(10) . . . . ?
C22' C29' C36 C37 -126.7(8) . . . . ?
C22' C29' C36 C41 71.7(10) . . . . ?
C22' C30 C31 C32 -164.2(6) . . . . ?
C22' C30 C35 C34 159.4(6) . . . . ?
C23 C22 C22' C19 -153(3) . . . . ?
C23 C22 C22' C29 30(3) . . . . ?
C23 C22 C22' C29' 21(3) . . . . ?
C23 C22 C22' C30 41(6) . . . . ?
C23 C22 C29 C22' -167.1(15) . . . . ?
C23 C22 C29 C29' 0.0(14) . . . . ?
C23 C22 C29 C30 -170.7(8) . . . . ?
C23 C22 C29 C36 8.2(14) . . . . ?
C23 C22 C29' C22' -170.9(11) . . . . ?
C23 C22 C29' C29 180.0(13) . . . . ?
C23 C22 C29' C36 148(5) . . . . ?
C23 C24 C25 C26 2.1(10) . . . . ?
C23 C29' C36 C29 177.3(17) . . . . ?
C23 C29' C36 C37 52.4(10) . . . . ?
C23 C29' C36 C41 -109.3(9) . . . . ?
C24 C23 C28 C27 -1.3(8) . . . . ?
C24 C23 C29' C22 70.0(12) . . . . ?
C24 C23 C29' C22' 77.9(10) . . . . ?
C24 C23 C29' C29 70(5) . . . . ?
C24 C23 C29' C36 -101.1(9) . . . . ?
C24 C25 C26 C27 -3.5(13) . . . . ?
C25 C26 C27 C28 2.5(14) . . . . ?
C26 C27 C28 C23 -0.1(11) . . . . ?
C28 C23 C24 C25 0.3(8) . . . . ?
C28 C23 C29' C22 -123.2(10) . . . . ?
C28 C23 C29' C22' -115.3(8) . . . . ?
C28 C23 C29' C29 -123(5) . . . . ?
C28 C23 C29' C36 65.7(9) . . . . ?
C29 C22 C22' C19 177.1(11) . . . . ?
C29 C22 C22' C29' -8.2(14) . . . . ?
C29 C22 C22' C30 11(3) . . . . ?
C29 C22 C23 C24 -130.0(9) . . . . ?
C29 C22 C23 C28 76.6(11) . . . . ?
C29 C22 C23 C29' 0.0(9) . . . . ?
C29 C22 C29' C22' 9.1(15) . . . . ?
C29 C22 C29' C23 -180.0(13) . . . . ?
C29 C22 C29' C36 -32(5) . . . . ?
C29 C22' C29' C22 -168(2) . . . . ?
C29 C22' C29' C23 -176.9(18) . . . . ?
C29 C22' C29' C36 2.2(12) . . . . ?
C29 C22' C30 C31 -117.7(10) . . . . ?
C29 C22' C30 C35 81.6(11) . . . . ?
C29 C29' C36 C37 -125.0(11) . . . . ?
C29 C29' C36 C41 73.4(13) . . . . ?
C29 C30 C31 C32 154.2(7) . . . . ?
C29 C30 C35 C34 -158.7(6) . . . . ?
C29 C36 C37 C38 158.4(7) . . . . ?
C29 C36 C41 C40 -164.3(6) . . . . ?
C29' C22 C22' C19 -174.8(11) . . . . ?
C29' C22 C22' C29 8.2(14) . . . . ?
C29' C22 C22' C30 19(4) . . . . ?
C29' C22 C23 C24 -130.0(9) . . . . ?
C29' C22 C23 C28 76.6(11) . . . . ?
C29' C22 C29 C22' -167(2) . . . . ?
C29' C22 C29 C30 -170.7(19) . . . . ?
C29' C22 C29 C36 8.2(13) . . . . ?
C29' C22' C29 C22 8.9(15) . . . . ?
C29' C22' C29 C30 -174.6(13) . . . . ?
C29' C22' C29 C36 -8(4) . . . . ?
C29' C22' C30 C29 4.0(10) . . . . ?
C29' C22' C30 C31 -113.8(8) . . . . ?
C29' C22' C30 C35 85.5(9) . . . . ?
C29' C23 C24 C25 166.1(7) . . . . ?
C29' C23 C28 C27 -169.6(7) . . . . ?
C29' C29 C30 C22' -14(3) . . . . ?
C29' C29 C30 C31 68(4) . . . . ?
C29' C29 C30 C35 -134(4) . . . . ?
C29' C29 C36 C37 75.2(13) . . . . ?
C29' C29 C36 C41 -124.6(11) . . . . ?
C29' C36 C37 C38 -164.0(6) . . . . ?
C29' C36 C41 C40 159.4(6) . . . . ?
C30 C22' C29 C22 -176.4(10) . . . . ?
C30 C22' C29 C29' 174.6(13) . . . . ?
C30 C22' C29 C36 167(5) . . . . ?
C30 C22' C29' C22 -173.4(14) . . . . ?
C30 C22' C29' C23 177.3(6) . . . . ?
C30 C22' C29' C29 -5.8(14) . . . . ?
C30 C22' C29' C36 -3.6(11) . . . . ?
C30 C29 C29' C22 23(4) . . . . ?
C30 C29 C29' C22' 13(3) . . . . ?
C30 C29 C29' C23 23(8) . . . . ?
C30 C29 C29' C36 -165(4) . . . . ?
C30 C29 C36 C29' 172.8(19) . . . . ?
C30 C29 C36 C37 -112.0(10) . . . . ?
C30 C29 C36 C41 48.2(12) . . . . ?
C30 C31 C32 C33 2.8(9) . . . . ?
C31 C30 C35 C34 -0.2(8) . . . . ?
C31 C32 C33 C34 -1.7(10) . . . . ?
C32 C33 C34 C35 -0.3(9) . . . . ?
C33 C34 C35 C30 1.3(8) . . . . ?
C35 C30 C31 C32 -1.9(8) . . . . ?
C36 C29 C29' C22 -172.3(12) . . . . ?
C36 C29 C29' C22' 178.0(12) . . . . ?
C36 C29 C29' C23 -172(5) . . . . ?
C36 C29 C30 C22' -175.8(17) . . . . ?
C36 C29 C30 C31 -93.2(11) . . . . ?
C36 C29 C30 C35 64.0(11) . . . . ?
C36 C37 C38 C39 1.7(8) . . . . ?
C37 C36 C41 C40 -1.6(8) . . . . ?
C37 C38 C39 N5 179.5(5) . . . . ?
C37 C38 C39 C40 -0.5(7) . . . . ?
C38 C39 C40 C41 -1.7(7) . . . . ?
C39 N5 C42 O3 -4.8(8) . . . . ?
C39 N5 C42 N6 178.5(4) . . . . ?
C39 C40 C41 C36 2.8(8) . . . . ?
C41 C36 C37 C38 -0.6(8) . . . . ?
C42 N5 C39 C38 179.2(5) . . . . ?
C42 N5 C39 C40 -0.8(8) . . . . ?
C42 N6 C43 C44 30.1(8) . . . . ?
C42 N6 C43 C48 -152.1(5) . . . . ?
C43 N6 C42 O3 -3.4(8) . . . . ?
C43 N6 C42 N5 173.3(5) . . . . ?
C43 C44 C45 C46 -4.3(11) . . . . ?
C44 C43 C48 N7 178.1(5) . . . . ?
C44 C43 C48 C47 -1.6(9) . . . . ?
C44 C45 C46 C47 1.8(11) . . . . ?
C45 C46 C47 C48 0.7(11) . . . . ?
C46 C47 C48 N7 179.5(6) . . . . ?
C46 C47 C48 C43 -0.8(10) . . . . ?
C48 N7 C49 O4 1.0(9) . . . . ?
C48 N7 C49 N8 -180.0(5) . . . . ?
C48 C43 C44 C45 4.1(9) . . . . ?
C49 N7 C48 C43 144.0(6) . . . . ?
C49 N7 C48 C47 -36.4(9) . . . . ?
C49 N8 C50 C51 178.9(5) . . . . ?
C49 N8 C50 C55 -3.3(9) . . . . ?
C50 N8 C49 O4 -4.6(9) . . . . ?
C50 N8 C49 N7 176.4(5) . . . . ?
C50 C51 C52 C53 -0.3(9) . . . . ?
C51 C50 C55 C54 0.0(9) . . . . ?
C51 C52 C53 C54 1.0(9) . . . . ?
C51 C52 C53 C56 177.3(6) . . . . ?
C52 C53 C54 C55 -1.2(9) . . . . ?
C53 C54 C55 C50 0.7(9) . . . . ?
C55 C50 C51 C52 -0.2(9) . . . . ?
C56 C53 C54 C55 -177.5(6) . . . . ?
N9 C58 C59 C60 -1.2(10) . . . . ?
N10 C66 C67 C63 -0.4(10) . . . . ?
C57 N9 C58 C59 -177.3(6) . . . . ?
C57 N9 C62 C61 178.8(6) . . . . ?
C58 N9 C62 C61 -0.6(10) . . . . ?
C58 C59 C60 C61 -1.1(9) . . . . ?
C58 C59 C60 C63 177.2(6) . . . . ?
C59 C60 C61 C62 2.6(9) . . . . ?
C59 C60 C63 C64 -35.8(9) . . . . ?
C59 C60 C63 C67 147.7(6) . . . . ?
C60 C61 C62 N9 -1.7(10) . . . . ?
C60 C63 C64 C65 -178.9(5) . . . . ?
C60 C63 C67 C66 178.7(6) . . . . ?
C61 C60 C63 C64 142.4(6) . . . . ?
C61 C60 C63 C67 -34.0(9) . . . . ?
C62 N9 C58 C59 2.1(9) . . . . ?
C63 C60 C61 C62 -175.7(6) . . . . ?
C63 C64 C65 N10 0.6(9) . . . . ?
C64 C63 C67 C66 2.1(9) . . . . ?
C65 N10 C66 C67 -1.4(9) . . . . ?
C66 N10 C65 C64 1.2(9) . . . . ?
C67 C63 C64 C65 -2.2(8) . . . . ?
C68 N10 C65 C64 -177.9(6) . . . . ?
C68 N10 C66 C67 177.8(6) . . . . ?

loop_
_platon_squeeze_void_nr
_platon_squeeze_void_average_x
_platon_squeeze_void_average_y
_platon_squeeze_void_average_z
_platon_squeeze_void_volume
_platon_squeeze_void_count_electrons
_platon_squeeze_void_content
1 -0.027 0.000 0.500 439 97 ' '
2 -0.018 0.500 0.000 439 97 ' '
